data_7036146
loop_
_publ_author_name
'Gregoli\'nski, Janusz'
'Slepokura, Katarzyna'
'Lisowski, Jerzy'

_publ_section_title
;
 Lanthanide(iii) and lead(ii) complexes of a chiral nonaaza macrocyclic
 amine based on 1,2-diaminocyclopentane.
;
_journal_issue 37
_journal_name_full 'Dalton transactions (Cambridge, England : 2003)'
_journal_page_first 16345
_journal_page_last 16351
_journal_paper_doi 10.1039/c5dt02478a
_journal_volume 44
_journal_year 2015
_chemical_absolute_configuration rmad
_chemical_formula_moiety 'C36 H51 N9 Yb, 3(N O3), 1.6(C2 H3 N), 0.5(H2 O)'
_chemical_formula_sum 'C39.2 H56.8 N13.6 O9.5 Yb'
_chemical_formula_weight 1043.62
_chemical_name_systematic
;
 ?
;
_space_group_crystal_system orthorhombic
_space_group_IT_number 20
_space_group_name_Hall 'C 2c 2'
_space_group_name_H-M_alt 'C 2 2 21'
_symmetry_space_group_name_Hall 'C 2c 2'
_symmetry_space_group_name_H-M 'C 2 2 21'
_atom_sites_solution_hydrogens geom
_atom_sites_solution_primary isomor
_atom_sites_solution_secondary difmap
_audit_creation_method SHELXL-2013
_audit_update_record
;
2015-07-31 deposited with the CCDC.
2015-08-11 downloaded from the CCDC.
;
_cell_angle_alpha 90
_cell_angle_beta 90
_cell_angle_gamma 90
_cell_formula_units_Z 12
_cell_length_a 16.021(4)
_cell_length_b 19.178(6)
_cell_length_c 47.202(15)
_cell_measurement_reflns_used 13333
_cell_measurement_temperature 122(2)
_cell_measurement_theta_max 36.98
_cell_measurement_theta_min 2.68
_cell_volume 14503(7)
_computing_cell_refinement
;
CrysAlisPro, Agilent Technologies,
Version 1.171.36.20 (release 27-06-2012 CrysAlis171 .NET)
(compiled Jul 11 2012,15:38:31)
;
_computing_data_collection
;
CrysAlisPro, Agilent Technologies,
Version 1.171.36.20 (release 27-06-2012 CrysAlis171 .NET)
(compiled Jul 11 2012,15:38:31)
;
_computing_data_reduction
;
CrysAlisPro, Agilent Technologies,
Version 1.171.36.20 (release 27-06-2012 CrysAlis171 .NET)
(compiled Jul 11 2012,15:38:31)
;
_computing_molecular_graphics 'DIAMOND, Ver. 3.2 (K. Brandenburg, 2014)'
_computing_structure_refinement 'SHELXL-2013 (Sheldrick, 2013)'
_diffrn_ambient_temperature 122(2)
_diffrn_measured_fraction_theta_full 0.993
_diffrn_measured_fraction_theta_max 0.980
_diffrn_measurement_device_type
;
Xcalibur R kappa-geometry diffractometer with a Ruby 
CCD camera 
;
_diffrn_measurement_method 'omega scans'
_diffrn_radiation_type MoK\a
_diffrn_radiation_wavelength 0.71073
_diffrn_reflns_av_R_equivalents 0.0246
_diffrn_reflns_av_unetI/netI 0.0462
_diffrn_reflns_Laue_measured_fraction_full 0.993
_diffrn_reflns_Laue_measured_fraction_max 0.980
_diffrn_reflns_limit_h_max 22
_diffrn_reflns_limit_h_min -16
_diffrn_reflns_limit_k_max 20
_diffrn_reflns_limit_k_min -26
_diffrn_reflns_limit_l_max 66
_diffrn_reflns_limit_l_min -61
_diffrn_reflns_number 29929
_diffrn_reflns_point_group_measured_fraction_full 0.901
_diffrn_reflns_point_group_measured_fraction_max 0.834
_diffrn_reflns_theta_full 25.242
_diffrn_reflns_theta_max 30.000
_diffrn_reflns_theta_min 2.685
_diffrn_source 'Enhance (Mo) X-ray Source'
_exptl_absorpt_coefficient_mu 1.999
_exptl_absorpt_correction_T_max 0.604
_exptl_absorpt_correction_T_min 0.431
_exptl_absorpt_correction_type analytical
_exptl_absorpt_process_details
;
CrysAlisPro, Agilent Technologies,
Version 1.171.36.20 (release 27-06-2012 CrysAlis171 .NET)
(compiled Jul 11 2012,15:38:31)
Analytical numeric absorption correction using a multifaceted crystal
            model based on expressions derived by R.C. Clark & J.S. Reid.
(Clark, R. C. & Reid, J. S. (1995). Acta Cryst. A51, 887-897)
;
_exptl_crystal_colour yellowish
_exptl_crystal_density_diffrn 1.434
_exptl_crystal_description block
_exptl_crystal_F_000 6398
_exptl_crystal_size_max 0.55
_exptl_crystal_size_mid 0.50
_exptl_crystal_size_min 0.30
_refine_diff_density_max 1.585
_refine_diff_density_min -1.860
_refine_diff_density_rms 0.127
_refine_ls_abs_structure_details
;
 Flack x determined using 5629 quotients [(I+)-(I-)]/[(I+)+(I-)]
 (Parsons and Flack (2004), Acta Cryst. A60, s61).
;
_refine_ls_abs_structure_Flack 0.004(4)
_refine_ls_extinction_method none
_refine_ls_goodness_of_fit_ref 1.119
_refine_ls_hydrogen_treatment constr
_refine_ls_matrix_type full
_refine_ls_number_parameters 845
_refine_ls_number_reflns 17678
_refine_ls_number_restraints 400
_refine_ls_restrained_S_all 1.114
_refine_ls_R_factor_all 0.0640
_refine_ls_R_factor_gt 0.0573
_refine_ls_shift/su_max 0.001
_refine_ls_shift/su_mean 0.000
_refine_ls_structure_factor_coef Fsqd
_refine_ls_weighting_details 'w=1/[\s^2^(Fo^2^)+(0.0627P)^2^+60.0709P] where P=(Fo^2^+2Fc^2^)/3'
_refine_ls_weighting_scheme calc
_refine_ls_wR_factor_gt 0.1390
_refine_ls_wR_factor_ref 0.1437
_reflns_Friedel_coverage 0.590
_reflns_Friedel_fraction_full 0.792
_reflns_Friedel_fraction_max 0.666
_reflns_number_gt 16148
_reflns_number_total 17678
_reflns_threshold_expression 'I > 2\s(I)'
_cod_data_source_file c5dt02478a2.cif
_cod_data_source_block ybl6snab
_cod_depositor_comments 'Adding full bibliography for 7036143--7036148.cif.'
_cod_original_formula_sum 'C39.20 H56.80 N13.60 O9.50 Yb'
_cod_database_code 7036146
_shelx_space_group_comment
;
The symmetry employed for this shelxl refinement is uniquely defined
by the following loop, which should always be used as a source of
symmetry information in preference to the above space-group names.
They are only intended as comments.
;
_shelx_estimated_absorpt_t_min 0.406
_shelx_estimated_absorpt_t_max 0.585
_shelxl_version_number 2013-4

loop_
_space_group_symop_operation_xyz
'x, y, z'
'-x, -y, z+1/2'
'x, -y, -z'
'-x, y, -z+1/2'
'x+1/2, y+1/2, z'
'-x+1/2, -y+1/2, z+1/2'
'x+1/2, -y+1/2, -z'
'-x+1/2, y+1/2, -z+1/2'

loop_
_atom_site_label
_atom_site_type_symbol
_atom_site_fract_x
_atom_site_fract_y
_atom_site_fract_z
_atom_site_U_iso_or_equiv
_atom_site_adp_type
_atom_site_occupancy
_atom_site_site_symmetry_order
_atom_site_calc_flag
_atom_site_refinement_flags_posn
_atom_site_refinement_flags_adp
_atom_site_refinement_flags_occupancy
_atom_site_disorder_assembly
_atom_site_disorder_group
Yb1A Yb 0.27378(2) 0.27302(2) 0.32717(2) 0.03932(11) Uani 1 1 d D . . . .
N1A N 0.2567(5) 0.1927(4) 0.28549(14) 0.056(2) Uani 1 1 d D . . . .
N2A N 0.1986(4) 0.1526(4) 0.33826(13) 0.048(2) Uani 1 1 d D . . . .
H2A H 0.1573 0.1606 0.3538 0.058 Uiso 1 1 calc R U . . .
N3A N 0.3764(4) 0.1775(4) 0.33888(17) 0.049(2) Uani 1 1 d D . . . .
H3A H 0.3859 0.1816 0.3598 0.058 Uiso 1 1 calc R U . . .
N4A N 0.4268(4) 0.3075(4) 0.32775(15) 0.0417(16) Uani 1 1 d D . . . .
N5A N 0.3085(5) 0.3984(4) 0.34223(13) 0.0445(19) Uani 1 1 d D . . . .
H5A H 0.2589 0.4286 0.3383 0.053 Uiso 1 1 calc R U . . .
N6A N 0.2712(4) 0.2821(4) 0.38096(11) 0.0406(16) Uani 1 1 d D . . . .
H6A H 0.3238 0.2614 0.3886 0.049 Uiso 1 1 calc R U . . .
N7A N 0.1315(3) 0.2844(4) 0.35051(12) 0.0413(18) Uani 1 1 d D . . . .
N8A N 0.1630(4) 0.3353(5) 0.29916(14) 0.052(2) Uani 1 1 d D . . . .
H8A H 0.1679 0.3849 0.3054 0.063 Uiso 1 1 calc R U . . .
N9A N 0.3322(5) 0.3208(4) 0.27802(14) 0.052(2) Uani 1 1 d D . . . .
H9A H 0.3817 0.3509 0.2822 0.062 Uiso 1 1 calc R U . . .
C1A C 0.2452(11) 0.0982(8) 0.2412(3) 0.104(7) Uani 1 1 d D . . . .
H1A H 0.2398 0.0668 0.2257 0.125 Uiso 1 1 calc R U . . .
C2A C 0.1997(9) 0.0879(7) 0.2649(2) 0.087(5) Uani 1 1 d D . . . .
H2A1 H 0.1645 0.0482 0.2666 0.105 Uiso 1 1 calc R U . . .
C3A C 0.2051(7) 0.1360(6) 0.2871(2) 0.064(3) Uani 1 1 d D . . . .
C4A C 0.1526(7) 0.1313(6) 0.3128(2) 0.068(3) Uani 1 1 d D . . . .
H4A1 H 0.1029 0.1615 0.3105 0.082 Uiso 1 1 calc R U . . .
H4A2 H 0.1330 0.0827 0.3152 0.082 Uiso 1 1 calc R U . . .
C5A C 0.2608(5) 0.0986(5) 0.34835(17) 0.047(2) Uani 1 1 d D . . . .
H5A1 H 0.2695 0.1076 0.3690 0.057 Uiso 1 1 calc R U . . .
C6A C 0.2453(7) 0.0214(5) 0.3455(2) 0.060(3) Uani 1 1 d D . . . .
H6A1 H 0.2023 0.0056 0.3591 0.073 Uiso 1 1 calc R U . . .
H6A2 H 0.2267 0.0097 0.3260 0.073 Uiso 1 1 calc R U . . .
C7A C 0.3277(7) -0.0115(5) 0.3518(2) 0.063(3) Uani 1 1 d D . . . .
H7A1 H 0.3382 -0.0507 0.3386 0.075 Uiso 1 1 calc R U . . .
H7A2 H 0.3282 -0.0298 0.3714 0.075 Uiso 1 1 calc R U . . .
C8A C 0.3971(7) 0.0466(5) 0.3482(2) 0.061(3) Uani 1 1 d D . . . .
H8A1 H 0.4212 0.0606 0.3666 0.073 Uiso 1 1 calc R U . . .
H8A2 H 0.4424 0.0311 0.3353 0.073 Uiso 1 1 calc R U . . .
C9A C 0.3441(5) 0.1063(5) 0.33471(18) 0.046(2) Uani 1 1 d D . . . .
H9A1 H 0.3383 0.0973 0.3139 0.056 Uiso 1 1 calc R U . . .
C10A C 0.4598(5) 0.1855(5) 0.3261(2) 0.050(2) Uani 1 1 d D . . . .
H10A H 0.5004 0.1565 0.3367 0.061 Uiso 1 1 calc R U . . .
H10B H 0.4584 0.1687 0.3063 0.061 Uiso 1 1 calc R U . . .
C11A C 0.4874(5) 0.2588(5) 0.3266(2) 0.048(2) Uani 1 1 d D . . . .
C12A C 0.5725(5) 0.2786(6) 0.3260(3) 0.061(3) Uani 1 1 d D . . . .
H12A H 0.6149 0.2440 0.3258 0.074 Uiso 1 1 calc R U . . .
C13A C 0.5930(6) 0.3459(6) 0.3256(3) 0.070(3) Uani 1 1 d D . . . .
H13A H 0.6499 0.3596 0.3249 0.084 Uiso 1 1 calc R U . . .
C14A C 0.5317(7) 0.3949(6) 0.3263(3) 0.068(3) Uani 1 1 d D . . . .
H14A H 0.5461 0.4430 0.3261 0.082 Uiso 1 1 calc R U . . .
C15A C 0.4485(6) 0.3757(5) 0.3273(2) 0.053(3) Uani 1 1 d D . . . .
C16A C 0.3800(6) 0.4272(5) 0.3276(2) 0.054(2) Uani 1 1 d D . . . .
H16A H 0.3987 0.4703 0.3372 0.065 Uiso 1 1 calc R U . . .
H16B H 0.3644 0.4393 0.3079 0.065 Uiso 1 1 calc R U . . .
C17A C 0.3261(5) 0.4004(5) 0.37302(15) 0.042(2) Uani 1 1 d D . . . .
H17A H 0.3840 0.3825 0.3761 0.050 Uiso 1 1 calc R U . . .
C18A C 0.3185(7) 0.4713(5) 0.38769(18) 0.056(3) Uani 1 1 d D . . . .
H18A H 0.3697 0.4993 0.3849 0.067 Uiso 1 1 calc R U . . .
H18B H 0.2700 0.4977 0.3803 0.067 Uiso 1 1 calc R U . . .
C19A C 0.3064(8) 0.4535(6) 0.41898(17) 0.062(3) Uani 1 1 d D . . . .
H19A H 0.2598 0.4810 0.4271 0.075 Uiso 1 1 calc R U . . .
H19B H 0.3578 0.4639 0.4298 0.075 Uiso 1 1 calc R U . . .
C20A C 0.2863(7) 0.3743(6) 0.42021(17) 0.061(3) Uani 1 1 d D . . . .
H20A H 0.3349 0.3475 0.4273 0.074 Uiso 1 1 calc R U . . .
H20B H 0.2379 0.3652 0.4327 0.074 Uiso 1 1 calc R U . . .
C21A C 0.2665(5) 0.3551(5) 0.38988(15) 0.041(2) Uani 1 1 d D . . . .
H21A H 0.2086 0.3718 0.3858 0.050 Uiso 1 1 calc R U . . .
C22A C 0.1989(5) 0.2444(5) 0.39360(16) 0.046(3) Uani 1 1 d D . . . .
H22A H 0.1930 0.2570 0.4138 0.055 Uiso 1 1 calc R U . . .
H22B H 0.2079 0.1934 0.3923 0.055 Uiso 1 1 calc R U . . .
C23A C 0.1211(4) 0.2646(6) 0.37760(16) 0.041(2) Uani 1 1 d D . . . .
C24A C 0.0434(5) 0.2586(5) 0.39036(18) 0.044(2) Uani 1 1 d D . . . .
H24A H 0.0381 0.2435 0.4094 0.053 Uiso 1 1 calc R U . . .
C25A C -0.0262(5) 0.2755(6) 0.37432(19) 0.051(2) Uani 1 1 d D . . . .
H25A H -0.0804 0.2722 0.3824 0.061 Uiso 1 1 calc R U . . .
C26A C -0.0166(5) 0.2970(6) 0.3468(2) 0.050(2) Uani 1 1 d D . . . .
H26A H -0.0638 0.3098 0.3358 0.060 Uiso 1 1 calc R U . . .
C27A C 0.0628(5) 0.2999(6) 0.33519(18) 0.047(2) Uani 1 1 d D . . . .
C28A C 0.0767(6) 0.3180(7) 0.30468(19) 0.064(3) Uani 1 1 d D . . . .
H28A H 0.0602 0.2780 0.2927 0.077 Uiso 1 1 calc R U . . .
H28B H 0.0410 0.3582 0.2995 0.077 Uiso 1 1 calc R U . . .
C29A C 0.1801(7) 0.3381(6) 0.2685(2) 0.065(3) Uani 1 1 d D . . . .
H29A H 0.1753 0.2899 0.2606 0.079 Uiso 1 1 calc R U . . .
C30A C 0.1296(9) 0.3882(8) 0.2491(2) 0.093(5) Uani 1 1 d D . . . .
H30A H 0.0780 0.3653 0.2424 0.112 Uiso 1 1 calc R U . . .
H30B H 0.1141 0.4310 0.2596 0.112 Uiso 1 1 calc R U . . .
C31A C 0.1856(10) 0.4058(8) 0.2247(2) 0.092(5) Uani 1 1 d D . . . .
H31A H 0.1916 0.4569 0.2228 0.110 Uiso 1 1 calc R U . . .
H31B H 0.1619 0.3873 0.2068 0.110 Uiso 1 1 calc R U . . .
C32A C 0.2704(9) 0.3722(7) 0.2307(2) 0.077(4) Uani 1 1 d D . . . .
H32A H 0.3168 0.4027 0.2244 0.093 Uiso 1 1 calc R U . . .
H32B H 0.2755 0.3263 0.2212 0.093 Uiso 1 1 calc R U . . .
C33A C 0.2691(7) 0.3645(6) 0.26328(18) 0.059(3) Uani 1 1 d D . . . .
H33A H 0.2728 0.4124 0.2715 0.071 Uiso 1 1 calc R U . . .
C34A C 0.3622(8) 0.2588(6) 0.2617(2) 0.067(3) Uani 1 1 d D . . . .
H34A H 0.3719 0.2726 0.2418 0.080 Uiso 1 1 calc R U . . .
H34B H 0.4162 0.2432 0.2697 0.080 Uiso 1 1 calc R U . . .
C35A C 0.3029(8) 0.2002(6) 0.2624(2) 0.068(4) Uani 1 1 d D . . . .
C36A C 0.2990(9) 0.1537(7) 0.2392(2) 0.075(4) Uani 1 1 d D . . . .
H36A H 0.3324 0.1607 0.2229 0.090 Uiso 1 1 calc R U . . .
Yb1B Yb -0.02722(3) 0.49851(12) 0.49546(2) 0.0264(3) Uani 0.5 1 d D . P A -1
N1B N -0.1835(5) 0.4946(5) 0.49120(17) 0.036(3) Uiso 0.5 1 d D . P A -1
N2B N -0.1018(5) 0.3958(4) 0.52336(16) 0.030(3) Uiso 0.5 1 d D . P A -1
H2B H -0.0674 0.3844 0.5404 0.036 Uiso 0.5 1 calc R U P A -1
N3B N -0.0480(5) 0.3921(4) 0.46486(15) 0.029(3) Uiso 0.5 1 d D . P A -1
H3B H 0.0037 0.3635 0.4674 0.035 Uiso 0.5 1 calc R U P A -1
N4B N 0.0288(5) 0.5064(4) 0.44521(14) 0.032(3) Uiso 0.5 1 d D . P A -1
N5B N 0.1033(5) 0.5740(5) 0.48737(18) 0.043(6) Uiso 0.5 1 d D . P A -1
H5B H 0.1077 0.6090 0.5030 0.051 Uiso 0.5 1 calc R U P A -1
N6B N 0.1028(4) 0.4304(4) 0.50936(16) 0.018(3) Uiso 0.5 1 d D . P A -1
H6B H 0.1141 0.3951 0.4942 0.021 Uiso 0.5 1 calc R U P A -1
N7B N 0.0074(5) 0.4933(4) 0.54792(12) 0.038(3) Uiso 0.5 1 d D . P A -1
N8B N -0.0691(6) 0.6028(4) 0.52448(16) 0.041(3) Uiso 0.5 1 d D . P A -1
H8B H -0.0190 0.6338 0.5236 0.049 Uiso 0.5 1 calc R U P A -1
N9B N -0.0957(5) 0.5982(4) 0.46368(17) 0.031(3) Uiso 0.5 1 d D . P A -1
H9B H -0.0551 0.6106 0.4484 0.037 Uiso 0.5 1 calc R U P A -1
C1B C -0.3561(8) 0.4931(13) 0.4881(4) 0.070(6) Uiso 0.5 1 d D . P A -1
H1B H -0.4153 0.4948 0.4876 0.084 Uiso 0.5 1 calc R U P A -1
C2B C -0.3171(7) 0.4558(10) 0.5085(4) 0.050(5) Uiso 0.5 1 d D . P A -1
H2B1 H -0.3486 0.4290 0.5216 0.060 Uiso 0.5 1 calc R U P A -1
C3B C -0.2300(6) 0.4572(7) 0.5102(3) 0.041(4) Uiso 0.5 1 d D . P A -1
C4B C -0.1832(7) 0.4216(6) 0.5331(3) 0.043(4) Uiso 0.5 1 d D . P A -1
H4B1 H -0.1747 0.4546 0.5489 0.051 Uiso 0.5 1 calc R U P A -1
H4B2 H -0.2167 0.3820 0.5402 0.051 Uiso 0.5 1 calc R U P A -1
C5B C -0.1078(6) 0.3310(5) 0.50515(19) 0.029(3) Uiso 0.5 1 d D . P A -1
H5B1 H -0.0533 0.3062 0.5072 0.035 Uiso 0.5 1 calc R U P A -1
C6B C -0.1749(9) 0.2769(7) 0.5097(3) 0.053(5) Uiso 0.5 1 d D . P A -1
H6B1 H -0.1630 0.2487 0.5268 0.064 Uiso 0.5 1 calc R U P A -1
H6B2 H -0.2302 0.2993 0.5119 0.064 Uiso 0.5 1 calc R U P A -1
C7B C -0.1727(11) 0.2326(7) 0.4837(3) 0.054(5) Uiso 0.5 1 d D . P A -1
H7B1 H -0.2302 0.2233 0.4770 0.065 Uiso 0.5 1 calc R U P A -1
H7B2 H -0.1453 0.1875 0.4879 0.065 Uiso 0.5 1 calc R U P A -1
C8B C -0.1219(9) 0.2736(6) 0.4603(3) 0.048(4) Uiso 0.5 1 d D . P A -1
H8B1 H -0.0657 0.2533 0.4573 0.057 Uiso 0.5 1 calc R U P A -1
H8B2 H -0.1522 0.2751 0.4420 0.057 Uiso 0.5 1 calc R U P A -1
C9B C -0.1171(6) 0.3470(5) 0.47443(19) 0.031(3) Uiso 0.5 1 d D . P A -1
H9B1 H -0.1712 0.3719 0.4713 0.037 Uiso 0.5 1 calc R U P A -1
C10B C -0.0533(8) 0.4057(6) 0.43418(17) 0.036(4) Uiso 0.5 1 d D . P A -1
H10C H -0.0418 0.3620 0.4237 0.043 Uiso 0.5 1 calc R U P A -1
H10D H -0.1107 0.4209 0.4294 0.043 Uiso 0.5 1 calc R U P A -1
C11B C 0.0065(8) 0.4597(6) 0.42527(18) 0.034(3) Uiso 0.5 1 d D . P A -1
C12B C 0.0329(10) 0.4685(7) 0.39686(19) 0.037(4) Uiso 0.5 1 d D . P A -1
H12B H 0.0169 0.4356 0.3828 0.045 Uiso 0.5 1 calc R U P A -1
C13B C 0.0801(13) 0.5229(8) 0.3898(2) 0.052(5) Uiso 0.5 1 d D . P A -1
H13B H 0.0957 0.5302 0.3706 0.062 Uiso 0.5 1 calc R U P A -1
C14B C 0.1059(13) 0.5680(9) 0.4102(2) 0.044(4) Uiso 0.5 1 d D . P A -1
H14B H 0.1429 0.6049 0.4055 0.053 Uiso 0.5 1 calc R U P A -1
C15B C 0.0788(9) 0.5605(6) 0.43787(19) 0.031(3) Uiso 0.5 1 d D . P A -1
C16B C 0.1020(8) 0.6102(5) 0.4604(2) 0.040(6) Uiso 0.5 1 d D . P A -1
H16C H 0.1577 0.6302 0.4564 0.048 Uiso 0.5 1 calc R U P A -1
H16D H 0.0611 0.6488 0.4611 0.048 Uiso 0.5 1 calc R U P A -1
C17B C 0.1784(5) 0.5289(6) 0.4878(3) 0.024(8) Uiso 0.5 1 d D . P A -1
H17B H 0.1810 0.5030 0.4694 0.029 Uiso 0.5 1 calc R U P A -1
C18B C 0.2626(6) 0.5648(7) 0.4925(4) 0.028(5) Uiso 0.5 1 d D . P A -1
H18C H 0.2833 0.5861 0.4747 0.034 Uiso 0.5 1 calc R U P A -1
H18D H 0.2581 0.6015 0.5072 0.034 Uiso 0.5 1 calc R U P A -1
C19B C 0.3202(5) 0.5060(8) 0.5023(4) 0.030(3) Uiso 0.5 1 d D . P A -1
H19C H 0.3546 0.5214 0.5186 0.036 Uiso 0.5 1 calc R U P A -1
H19D H 0.3579 0.4916 0.4867 0.036 Uiso 0.5 1 calc R U P A -1
C20B C 0.2624(6) 0.4447(8) 0.5111(4) 0.039(6) Uiso 0.5 1 d D . P A -1
H20C H 0.2657 0.4062 0.4971 0.047 Uiso 0.5 1 calc R U P A -1
H20D H 0.2780 0.4265 0.5300 0.047 Uiso 0.5 1 calc R U P A -1
C21B C 0.1757(5) 0.4759(6) 0.5116(3) 0.031(10) Uiso 0.5 1 d D . P A -1
H21B H 0.1703 0.5025 0.5297 0.038 Uiso 0.5 1 calc R U P A -1
C22B C 0.0929(7) 0.3927(5) 0.53672(19) 0.038(6) Uiso 0.5 1 d D . P A -1
H22C H 0.1476 0.3747 0.5432 0.046 Uiso 0.5 1 calc R U P A -1
H22D H 0.0545 0.3527 0.5343 0.046 Uiso 0.5 1 calc R U P A -1
C23B C 0.0580(9) 0.4434(7) 0.55810(17) 0.052(6) Uiso 0.5 1 d D . P A -1
C24B C 0.0847(16) 0.4411(11) 0.5861(2) 0.069(7) Uiso 0.5 1 d D . P A -1
H24B H 0.1233 0.4068 0.5923 0.083 Uiso 0.5 1 calc R U P A -1
C25B C 0.0530(14) 0.4906(10) 0.6046(2) 0.065(6) Uiso 0.5 1 d D . P A -1
H25B H 0.0679 0.4894 0.6240 0.079 Uiso 0.5 1 calc R U P A -1
C26B C 0.0001(12) 0.5413(8) 0.5947(2) 0.053(5) Uiso 0.5 1 d D . P A -1
H26B H -0.0206 0.5763 0.6071 0.064 Uiso 0.5 1 calc R U P A -1
C27B C -0.0227(9) 0.5409(6) 0.56635(18) 0.043(4) Uiso 0.5 1 d D . P A -1
C28B C -0.0827(8) 0.5932(6) 0.5545(2) 0.048(4) Uiso 0.5 1 d D . P A -1
H28C H -0.1406 0.5771 0.5577 0.057 Uiso 0.5 1 calc R U P A -1
H28D H -0.0755 0.6384 0.5643 0.057 Uiso 0.5 1 calc R U P A -1
C29B C -0.1356(8) 0.6450(6) 0.5113(2) 0.043(4) Uiso 0.5 1 d D . P A -1
H29B H -0.1882 0.6169 0.5113 0.051 Uiso 0.5 1 calc R U P A -1
C30B C -0.1562(11) 0.7188(7) 0.5227(3) 0.063(6) Uiso 0.5 1 d D . P A -1
H30C H -0.1973 0.7160 0.5384 0.075 Uiso 0.5 1 calc R U P A -1
H30D H -0.1051 0.7419 0.5299 0.075 Uiso 0.5 1 calc R U P A -1
C31B C -0.1918(12) 0.7587(7) 0.4982(4) 0.071(6) Uiso 0.5 1 d D . P A -1
H31C H -0.1604 0.8026 0.4953 0.085 Uiso 0.5 1 calc R U P A -1
H31D H -0.2511 0.7703 0.5018 0.085 Uiso 0.5 1 calc R U P A -1
C32B C -0.1842(10) 0.7120(7) 0.4720(3) 0.060(5) Uiso 0.5 1 d D . P A -1
H32C H -0.1695 0.7394 0.4550 0.072 Uiso 0.5 1 calc R U P A -1
H32D H -0.2367 0.6862 0.4684 0.072 Uiso 0.5 1 calc R U P A -1
C33B C -0.1127(8) 0.6620(5) 0.4806(2) 0.045(4) Uiso 0.5 1 d D . P A -1
H33B H -0.0600 0.6900 0.4810 0.054 Uiso 0.5 1 calc R U P A -1
C34B C -0.1711(7) 0.5663(6) 0.4501(2) 0.046(4) Uiso 0.5 1 d D . P A -1
H34C H -0.2051 0.6037 0.4413 0.055 Uiso 0.5 1 calc R U P A -1
H34D H -0.1529 0.5343 0.4348 0.055 Uiso 0.5 1 calc R U P A -1
C35B C -0.2228(7) 0.5276(7) 0.4705(3) 0.044(4) Uiso 0.5 1 d D . P A -1
C36B C -0.3106(7) 0.5286(11) 0.4680(4) 0.057(5) Uiso 0.5 1 d D . P A -1
H36B H -0.3374 0.5530 0.4530 0.069 Uiso 0.5 1 calc R U P A -1
N1 N -0.0485(5) 0.2867(4) 0.59101(17) 0.067(3) Uani 1 1 d D . . . .
O1 O -0.0034(6) 0.2867(5) 0.56986(18) 0.096(4) Uani 1 1 d D . . . .
O2 O -0.1044(6) 0.3310(4) 0.59377(19) 0.083(3) Uani 1 1 d D . . . .
O3 O -0.0393(5) 0.2416(5) 0.60969(17) 0.074(3) Uani 1 1 d D . . . .
N2 N 0.1131(10) 0.2647(6) 0.4727(2) 0.037(3) Uiso 0.55(2) 1 d D . P B 1
O4 O 0.1114(10) 0.3217(6) 0.4606(3) 0.049(4) Uiso 0.55(2) 1 d D . P B 1
O5 O 0.1100(10) 0.2614(7) 0.4989(2) 0.073(5) Uiso 0.55(2) 1 d D . P B 1
O6 O 0.1195(14) 0.2101(7) 0.4586(3) 0.048(5) Uiso 0.55(2) 1 d D . P B 1
N20 N 0.0940(9) 0.2802(6) 0.4666(3) 0.029(3) Uiso 0.45(2) 1 d D . P B 2
O40 O 0.1074(12) 0.3337(7) 0.4530(3) 0.053(5) Uiso 0.45(2) 1 d D . P B 2
O50 O 0.0555(11) 0.2829(9) 0.4894(3) 0.066(6) Uiso 0.45(2) 1 d D . P B 2
O60 O 0.1160(16) 0.2225(8) 0.4571(4) 0.051(7) Uiso 0.45(2) 1 d D . P B 2
N3 N 0.1285(10) 0.5087(7) 0.3173(4) 0.058(5) Uiso 0.46(2) 1 d D . P C 1
O7 O 0.1992(9) 0.4893(9) 0.3107(4) 0.052(5) Uiso 0.46(2) 1 d D . P C 1
O8 O 0.1124(11) 0.5717(7) 0.3194(5) 0.068(6) Uiso 0.46(2) 1 d D . P C 1
O9 O 0.0740(13) 0.4648(9) 0.3232(6) 0.107(9) Uiso 0.46(2) 1 d D . P C 1
N30 N 0.1553(10) 0.5256(7) 0.3221(4) 0.035(5) Uiso 0.34(2) 1 d D . P D 2
O70 O 0.2253(10) 0.5128(10) 0.3127(4) 0.045(5) Uiso 0.34(2) 1 d D . P D 2
O80 O 0.1351(12) 0.5865(7) 0.3277(5) 0.050(6) Uiso 0.34(2) 1 d D . P D 2
O90 O 0.1096(14) 0.4767(8) 0.3300(6) 0.070(8) Uiso 0.34(2) 1 d D . P D 2
N31 N 0.0000 0.5807(13) 0.2500 0.052(15) Uiso 0.198(11) 2 d DS . P E 3
O71 O 0.0000 0.6450(13) 0.2500 0.035(9) Uiso 0.198(11) 2 d DS . P E 3
O81 O 0.028(2) 0.5480(13) 0.2294(4) 0.065(11) Uiso 0.198(11) 1 d D . P E 3
N4 N 0.0582(9) 0.0532(7) 0.3854(3) 0.062(5) Uiso 0.524(15) 1 d D . P F 1
O10 O 0.1143(8) 0.0882(7) 0.3962(3) 0.055(4) Uiso 0.524(15) 1 d D . P F 1
O11 O 0.0345(12) 0.0656(11) 0.3609(3) 0.084(6) Uiso 0.524(15) 1 d D . P F 1
O12 O 0.0318(10) 0.0003(8) 0.3978(3) 0.086(6) Uiso 0.524(15) 1 d D . P F 1
N40 N 0.0297(10) 0.0893(8) 0.3645(3) 0.049(5) Uiso 0.476(15) 1 d D . P F 2
O100 O 0.0850(10) 0.0950(9) 0.3825(4) 0.073(6) Uiso 0.476(15) 1 d D . P F 2
O110 O 0.0176(12) 0.1366(9) 0.3470(4) 0.089(7) Uiso 0.476(15) 1 d D . P F 2
O120 O -0.0176(13) 0.0378(9) 0.3648(5) 0.115(9) Uiso 0.476(15) 1 d D . P F 2
N5 N 0.5000 0.4250(7) 0.2500 0.070(4) Uani 0.5 2 d DS T P G 1
O13 O 0.5000 0.3608(6) 0.2500 0.127(8) Uani 0.5 2 d DS T P G 1
O14 O 0.4489(19) 0.4579(6) 0.2645(8) 0.14(2) Uiso 0.5 1 d D . P G 1
N50 N 0.5000 0.4250(7) 0.2500 0.070(4) Uani 0.5 2 d DS T P H 2
O130 O 0.5000 0.3608(6) 0.2500 0.127(8) Uani 0.5 2 d DS T P H 2
O140 O 0.4394(10) 0.4574(6) 0.2597(6) 0.072(8) Uiso 0.5 1 d D . P H 2
N1S N -0.1542(10) 0.1448(8) 0.4186(3) 0.108(5) Uani 1 1 d D . . . .
C1S C -0.1007(10) 0.1244(9) 0.4300(3) 0.089(5) Uani 1 1 d D . . . .
C2S C -0.0269(8) 0.0972(8) 0.4451(4) 0.092(5) Uani 1 1 d D . . . .
H2S1 H 0.0233 0.1211 0.4383 0.138 Uiso 1 1 calc R U . . .
H2S2 H -0.0217 0.0470 0.4416 0.138 Uiso 1 1 calc R U . . .
H2S3 H -0.0334 0.1055 0.4655 0.138 Uiso 1 1 calc R U . . .
N2S N -0.2166(15) 0.2536(10) 0.3249(5) 0.080(8) Uiso 0.48(2) 1 d D . P . .
C3S C -0.1997(14) 0.2038(10) 0.3343(5) 0.062(7) Uiso 0.48(2) 1 d D . P . .
C4S C -0.189(2) 0.1313(11) 0.3443(7) 0.082(9) Uiso 0.48(2) 1 d D . P . .
H4S1 H -0.2409 0.1054 0.3413 0.123 Uiso 0.48(2) 1 calc R U P . .
H4S2 H -0.1753 0.1315 0.3645 0.123 Uiso 0.48(2) 1 calc R U P . .
H4S3 H -0.1437 0.1090 0.3337 0.123 Uiso 0.48(2) 1 calc R U P . .
N3S N 0.4742(12) 0.6073(11) 0.5296(5) 0.091(7) Uiso 0.62(2) 1 d D . P . .
C5S C 0.5353(12) 0.6312(11) 0.5314(4) 0.073(6) Uiso 0.62(2) 1 d D . P . .
C6S C 0.6192(13) 0.6628(14) 0.5288(6) 0.092(8) Uiso 0.62(2) 1 d D . P . .
H6S1 H 0.6613 0.6296 0.5355 0.139 Uiso 0.62(2) 1 calc R U P . .
H6S2 H 0.6217 0.7053 0.5404 0.139 Uiso 0.62(2) 1 calc R U P . .
H6S3 H 0.6301 0.6745 0.5090 0.139 Uiso 0.62(2) 1 calc R U P . .
N4S N 0.260(3) -0.1437(16) 0.4009(10) 0.081(13) Uiso 0.25 1 d D . P I 1
C7S C 0.230(3) -0.1943(15) 0.3986(10) 0.068(12) Uiso 0.25 1 d D . P I 1
C8S C 0.180(2) -0.2578(17) 0.3929(10) 0.056(10) Uiso 0.25 1 d D . P I 1
H8S1 H 0.1873 -0.2908 0.4085 0.084 Uiso 0.25 1 calc R U P I 1
H8S2 H 0.2000 -0.2793 0.3752 0.084 Uiso 0.25 1 calc R U P I 1
H8S3 H 0.1214 -0.2454 0.3910 0.084 Uiso 0.25 1 calc R U P I 1
O1W O 0.215(2) -0.0426(17) 0.4235(7) 0.066(8) Uiso 0.25 1 d . . P J 2
O10W O 0.076(2) -0.0809(19) 0.4000(8) 0.069(9) Uiso 0.25 1 d . . P K 3
O2W O 0.5000 0.6980(18) 0.2500 0.108(11) Uiso 0.5 2 d S . P . .

loop_
_atom_site_aniso_label
_atom_site_aniso_U_11
_atom_site_aniso_U_22
_atom_site_aniso_U_33
_atom_site_aniso_U_23
_atom_site_aniso_U_13
_atom_site_aniso_U_12
Yb1A 0.02970(15) 0.0625(2) 0.02578(13) 0.00919(17) 0.00059(14) 0.00710(17)
N1A 0.066(6) 0.071(6) 0.031(3) 0.007(4) -0.012(4) 0.007(5)
N2A 0.035(4) 0.084(6) 0.025(3) 0.002(4) -0.014(3) -0.014(4)
N3A 0.037(4) 0.046(5) 0.062(5) -0.003(4) -0.006(4) 0.002(3)
N4A 0.035(3) 0.051(4) 0.039(3) 0.007(4) 0.012(3) 0.004(3)
N5A 0.041(4) 0.068(5) 0.024(3) 0.008(3) 0.007(3) 0.016(4)
N6A 0.025(3) 0.070(5) 0.027(3) 0.009(3) -0.003(3) -0.005(4)
N7A 0.019(3) 0.079(6) 0.025(3) 0.007(4) 0.001(2) 0.009(3)
N8A 0.043(4) 0.086(6) 0.028(3) 0.019(4) -0.002(3) 0.013(4)
N9A 0.058(5) 0.062(5) 0.035(4) 0.009(4) 0.010(4) 0.017(4)
C1A 0.168(19) 0.088(11) 0.055(8) -0.015(7) -0.048(10) 0.036(12)
C2A 0.117(13) 0.088(10) 0.057(7) -0.009(7) -0.047(8) 0.009(9)
C3A 0.071(8) 0.081(8) 0.041(5) -0.006(5) -0.031(5) 0.012(6)
C4A 0.071(7) 0.086(9) 0.047(6) 0.009(6) -0.032(6) -0.006(7)
C5A 0.044(5) 0.065(6) 0.033(4) 0.001(4) -0.011(4) -0.007(4)
C6A 0.077(8) 0.064(7) 0.041(5) 0.002(5) -0.003(5) -0.013(5)
C7A 0.089(8) 0.044(7) 0.054(6) 0.005(5) -0.009(6) -0.008(6)
C8A 0.089(8) 0.044(6) 0.048(6) -0.001(5) -0.023(6) 0.005(6)
C9A 0.053(5) 0.050(6) 0.036(5) 0.005(4) -0.002(4) 0.001(5)
C10A 0.028(4) 0.061(6) 0.062(6) 0.002(6) 0.006(5) 0.008(4)
C11A 0.034(4) 0.056(6) 0.054(5) 0.010(5) 0.008(4) 0.008(4)
C12A 0.032(4) 0.075(8) 0.077(7) 0.000(7) 0.014(5) 0.006(5)
C13A 0.050(6) 0.073(8) 0.087(9) 0.001(7) 0.030(7) -0.010(5)
C14A 0.064(6) 0.064(7) 0.077(8) 0.000(6) 0.039(7) -0.011(6)
C15A 0.059(6) 0.054(6) 0.045(5) 0.008(5) 0.034(5) 0.000(4)
C16A 0.068(6) 0.052(6) 0.041(5) 0.015(5) 0.020(5) 0.008(5)
C17A 0.035(4) 0.069(6) 0.022(3) 0.009(4) 0.003(3) 0.003(4)
C18A 0.063(6) 0.068(7) 0.036(5) 0.003(5) 0.003(5) -0.004(5)
C19A 0.072(7) 0.085(8) 0.029(4) -0.001(5) 0.008(5) 0.003(6)
C20A 0.047(6) 0.115(10) 0.022(4) 0.005(5) -0.003(4) -0.034(6)
C21A 0.027(4) 0.072(6) 0.025(3) 0.008(4) -0.002(3) -0.007(4)
C22A 0.031(4) 0.084(8) 0.021(3) 0.011(4) 0.001(3) -0.011(4)
C23A 0.023(3) 0.073(6) 0.029(3) 0.000(4) 0.002(3) -0.006(4)
C24A 0.028(4) 0.068(6) 0.035(4) -0.007(4) 0.007(3) -0.010(4)
C25A 0.026(3) 0.077(7) 0.051(5) -0.013(5) 0.003(4) -0.005(5)
C26A 0.024(4) 0.078(7) 0.047(5) -0.010(5) -0.009(4) 0.005(4)
C27A 0.029(4) 0.074(7) 0.039(4) -0.005(4) -0.003(3) 0.005(4)
C28A 0.041(5) 0.119(10) 0.033(4) 0.015(6) -0.002(4) 0.020(6)
C29A 0.066(7) 0.094(9) 0.037(5) 0.022(6) -0.009(5) 0.022(7)
C30A 0.106(12) 0.131(13) 0.043(6) 0.031(8) -0.017(7) 0.039(11)
C31A 0.144(14) 0.098(11) 0.034(5) 0.028(6) -0.006(7) 0.013(10)
C32A 0.093(9) 0.107(10) 0.033(5) 0.026(6) 0.005(6) 0.012(9)
C33A 0.068(7) 0.077(7) 0.032(4) 0.017(5) 0.007(5) 0.012(7)
C34A 0.091(9) 0.076(8) 0.033(4) -0.001(5) 0.020(5) 0.024(7)
C35A 0.102(10) 0.069(8) 0.035(5) -0.004(5) -0.011(6) 0.032(7)
C36A 0.118(12) 0.072(8) 0.035(5) -0.002(5) -0.001(6) 0.020(8)
Yb1B 0.0279(2) 0.0210(3) 0.0302(8) 0.0042(7) -0.0014(2) 0.0000(4)
N1 0.082(7) 0.046(5) 0.072(6) -0.003(5) 0.043(5) -0.027(5)
O1 0.113(8) 0.086(6) 0.090(6) 0.003(5) 0.076(6) -0.025(6)
O2 0.112(8) 0.054(5) 0.081(6) 0.003(4) 0.044(6) 0.010(5)
O3 0.060(5) 0.103(7) 0.060(5) 0.016(5) 0.028(4) 0.006(5)
N5 0.037(6) 0.112(14) 0.062(9) 0.000 0.015(6) 0.000
O13 0.051(8) 0.108(13) 0.22(2) 0.000 0.023(11) 0.000
N50 0.037(6) 0.112(14) 0.062(9) 0.000 0.015(6) 0.000
O130 0.051(8) 0.108(13) 0.22(2) 0.000 0.023(11) 0.000
N1S 0.146(14) 0.105(11) 0.072(8) 0.003(8) -0.011(9) 0.017(11)
C1S 0.090(11) 0.097(12) 0.081(10) 0.037(9) 0.017(9) -0.001(9)
C2S 0.056(7) 0.092(10) 0.129(14) 0.043(10) -0.011(9) -0.018(8)

loop_
_atom_type_symbol
_atom_type_description
_atom_type_scat_dispersion_real
_atom_type_scat_dispersion_imag
_atom_type_scat_source
C C 0.0033 0.0016 'International Tables Vol C Tables 4.2.6.8 and 6.1.1.4'
H H 0.0000 0.0000 'International Tables Vol C Tables 4.2.6.8 and 6.1.1.4'
N N 0.0061 0.0033 'International Tables Vol C Tables 4.2.6.8 and 6.1.1.4'
O O 0.0106 0.0060 'International Tables Vol C Tables 4.2.6.8 and 6.1.1.4'
Yb Yb -0.3850 5.5486 'International Tables Vol C Tables 4.2.6.8 and 6.1.1.4'

loop_
_geom_angle_atom_site_label_1
_geom_angle_atom_site_label_2
_geom_angle_atom_site_label_3
_geom_angle
_geom_angle_site_symmetry_1
_geom_angle_site_symmetry_3
N1A Yb1A N8A 78.6(3) . .
N1A Yb1A N3A 78.3(2) . .
N8A Yb1A N3A 156.9(3) . .
N1A Yb1A N4A 105.8(2) . .
N8A Yb1A N4A 124.3(2) . .
N3A Yb1A N4A 63.7(2) . .
N1A Yb1A N7A 107.1(2) . .
N8A Yb1A N7A 63.5(2) . .
N3A Yb1A N7A 123.5(2) . .
N4A Yb1A N7A 147.0(2) . .
N1A Yb1A N6A 145.2(2) . .
N8A Yb1A N6A 118.7(2) . .
N3A Yb1A N6A 80.9(2) . .
N4A Yb1A N6A 89.3(2) . .
N7A Yb1A N6A 63.05(19) . .
N1A Yb1A N5A 144.5(2) . .
N8A Yb1A N5A 81.6(3) . .
N3A Yb1A N5A 118.6(2) . .
N4A Yb1A N5A 62.9(2) . .
N7A Yb1A N5A 89.6(2) . .
N6A Yb1A N5A 70.33(19) . .
N1A Yb1A N2A 64.7(2) . .
N8A Yb1A N2A 101.3(2) . .
N3A Yb1A N2A 67.7(2) . .
N4A Yb1A N2A 131.4(2) . .
N7A Yb1A N2A 65.3(2) . .
N6A Yb1A N2A 81.7(2) . .
N5A Yb1A N2A 149.0(2) . .
N1A Yb1A N9A 64.4(2) . .
N8A Yb1A N9A 68.1(2) . .
N3A Yb1A N9A 102.2(2) . .
N4A Yb1A N9A 65.2(2) . .
N7A Yb1A N9A 131.5(2) . .
N6A Yb1A N9A 148.3(2) . .
N5A Yb1A N9A 81.0(2) . .
N2A Yb1A N9A 129.0(2) . .
C35A N1A C3A 118.0(8) . .
C35A N1A Yb1A 121.1(7) . .
C3A N1A Yb1A 120.7(6) . .
C4A N2A C5A 113.5(7) . .
C4A N2A Yb1A 108.0(6) . .
C5A N2A Yb1A 111.0(4) . .
C4A N2A H2A 108.1 . .
C5A N2A H2A 108.1 . .
Yb1A N2A H2A 108.1 . .
C9A N3A C10A 111.1(7) . .
C9A N3A Yb1A 114.5(5) . .
C10A N3A Yb1A 115.2(5) . .
C9A N3A H3A 104.9 . .
C10A N3A H3A 104.9 . .
Yb1A N3A H3A 104.9 . .
C11A N4A C15A 119.0(7) . .
C11A N4A Yb1A 121.0(5) . .
C15A N4A Yb1A 119.9(5) . .
C16A N5A C17A 108.0(7) . .
C16A N5A Yb1A 113.3(5) . .
C17A N5A Yb1A 109.7(5) . .
C16A N5A H5A 108.6 . .
C17A N5A H5A 108.6 . .
Yb1A N5A H5A 108.6 . .
C21A N6A C22A 108.0(6) . .
C21A N6A Yb1A 110.7(4) . .
C22A N6A Yb1A 112.3(4) . .
C21A N6A H6A 108.6 . .
C22A N6A H6A 108.6 . .
Yb1A N6A H6A 108.6 . .
C23A N7A C27A 118.1(6) . .
C23A N7A Yb1A 120.0(5) . .
C27A N7A Yb1A 121.2(5) . .
C28A N8A C29A 111.3(7) . .
C28A N8A Yb1A 118.1(6) . .
C29A N8A Yb1A 113.8(5) . .
C28A N8A H8A 103.9 . .
C29A N8A H8A 103.9 . .
Yb1A N8A H8A 103.9 . .
C33A N9A C34A 115.3(8) . .
C33A N9A Yb1A 111.3(5) . .
C34A N9A Yb1A 106.6(5) . .
C33A N9A H9A 107.8 . .
C34A N9A H9A 107.8 . .
Yb1A N9A H9A 107.8 . .
C2A C1A C36A 120.4(12) . .
C2A C1A H1A 119.8 . .
C36A C1A H1A 119.8 . .
C1A C2A C3A 119.4(13) . .
C1A C2A H2A1 120.3 . .
C3A C2A H2A1 120.3 . .
N1A C3A C2A 121.4(10) . .
N1A C3A C4A 115.9(8) . .
C2A C3A C4A 122.5(11) . .
N2A C4A C3A 111.6(8) . .
N2A C4A H4A1 109.3 . .
C3A C4A H4A1 109.3 . .
N2A C4A H4A2 109.3 . .
C3A C4A H4A2 109.3 . .
H4A1 C4A H4A2 108.0 . .
C9A C5A C6A 101.8(7) . .
C9A C5A N2A 112.7(7) . .
C6A C5A N2A 122.3(7) . .
C9A C5A H5A1 106.3 . .
C6A C5A H5A1 106.3 . .
N2A C5A H5A1 106.3 . .
C7A C6A C5A 104.6(8) . .
C7A C6A H6A1 110.8 . .
C5A C6A H6A1 110.8 . .
C7A C6A H6A2 110.8 . .
C5A C6A H6A2 110.8 . .
H6A1 C6A H6A2 108.9 . .
C6A C7A C8A 107.6(8) . .
C6A C7A H7A1 110.2 . .
C8A C7A H7A1 110.2 . .
C6A C7A H7A2 110.2 . .
C8A C7A H7A2 110.2 . .
H7A1 C7A H7A2 108.5 . .
C9A C8A C7A 100.3(8) . .
C9A C8A H8A1 111.7 . .
C7A C8A H8A1 111.7 . .
C9A C8A H8A2 111.7 . .
C7A C8A H8A2 111.7 . .
H8A1 C8A H8A2 109.5 . .
N3A C9A C5A 110.4(7) . .
N3A C9A C8A 115.8(7) . .
C5A C9A C8A 103.9(7) . .
N3A C9A H9A1 108.9 . .
C5A C9A H9A1 108.9 . .
C8A C9A H9A1 108.9 . .
C11A C10A N3A 111.4(7) . .
C11A C10A H10A 109.3 . .
N3A C10A H10A 109.3 . .
C11A C10A H10B 109.3 . .
N3A C10A H10B 109.3 . .
H10A C10A H10B 108.0 . .
N4A C11A C12A 120.5(8) . .
N4A C11A C10A 116.5(7) . .
C12A C11A C10A 123.0(8) . .
C13A C12A C11A 119.9(9) . .
C13A C12A H12A 120.1 . .
C11A C12A H12A 120.1 . .
C12A C13A C14A 119.5(9) . .
C12A C13A H13A 120.3 . .
C14A C13A H13A 120.3 . .
C13A C14A C15A 120.8(10) . .
C13A C14A H14A 119.6 . .
C15A C14A H14A 119.6 . .
N4A C15A C14A 120.3(8) . .
N4A C15A C16A 117.1(8) . .
C14A C15A C16A 122.6(9) . .
N5A C16A C15A 109.7(7) . .
N5A C16A H16A 109.7 . .
C15A C16A H16A 109.7 . .
N5A C16A H16B 109.7 . .
C15A C16A H16B 109.7 . .
H16A C16A H16B 108.2 . .
N5A C17A C21A 112.4(7) . .
N5A C17A C18A 116.8(7) . .
C21A C17A C18A 102.8(7) . .
N5A C17A H17A 108.2 . .
C21A C17A H17A 108.2 . .
C18A C17A H17A 108.2 . .
C19A C18A C17A 104.4(7) . .
C19A C18A H18A 110.9 . .
C17A C18A H18A 110.9 . .
C19A C18A H18B 110.9 . .
C17A C18A H18B 110.9 . .
H18A C18A H18B 108.9 . .
C18A C19A C20A 106.3(6) . .
C18A C19A H19A 110.5 . .
C20A C19A H19A 110.5 . .
C18A C19A H19B 110.5 . .
C20A C19A H19B 110.5 . .
H19A C19A H19B 108.7 . .
C21A C20A C19A 104.2(7) . .
C21A C20A H20A 110.9 . .
C19A C20A H20A 110.9 . .
C21A C20A H20B 110.9 . .
C19A C20A H20B 110.9 . .
H20A C20A H20B 108.9 . .
N6A C21A C20A 119.6(7) . .
N6A C21A C17A 111.4(7) . .
C20A C21A C17A 103.0(7) . .
N6A C21A H21A 107.4 . .
C20A C21A H21A 107.4 . .
C17A C21A H21A 107.4 . .
N6A C22A C23A 108.5(6) . .
N6A C22A H22A 110.0 . .
C23A C22A H22A 110.0 . .
N6A C22A H22B 110.0 . .
C23A C22A H22B 110.0 . .
H22A C22A H22B 108.4 . .
N7A C23A C24A 123.2(7) . .
N7A C23A C22A 116.5(6) . .
C24A C23A C22A 120.2(7) . .
C25A C24A C23A 117.7(8) . .
C25A C24A H24A 121.1 . .
C23A C24A H24A 121.1 . .
C26A C25A C24A 119.8(8) . .
C26A C25A H25A 120.1 . .
C24A C25A H25A 120.1 . .
C25A C26A C27A 119.3(8) . .
C25A C26A H26A 120.4 . .
C27A C26A H26A 120.4 . .
N7A C27A C26A 121.9(8) . .
N7A C27A C28A 116.4(7) . .
C26A C27A C28A 121.7(8) . .
N8A C28A C27A 111.6(7) . .
N8A C28A H28A 109.3 . .
C27A C28A H28A 109.3 . .
N8A C28A H28B 109.3 . .
C27A C28A H28B 109.3 . .
H28A C28A H28B 108.0 . .
N8A C29A C33A 109.9(8) . .
N8A C29A C30A 120.2(9) . .
C33A C29A C30A 100.8(9) . .
N8A C29A H29A 108.4 . .
C33A C29A H29A 108.4 . .
C30A C29A H29A 108.4 . .
C31A C30A C29A 106.2(10) . .
C31A C30A H30A 110.5 . .
C29A C30A H30A 110.5 . .
C31A C30A H30B 110.5 . .
C29A C30A H30B 110.5 . .
H30A C30A H30B 108.7 . .
C30A C31A C32A 107.1(9) . .
C30A C31A H31A 110.3 . .
C32A C31A H31A 110.3 . .
C30A C31A H31B 110.3 . .
C32A C31A H31B 110.3 . .
H31A C31A H31B 108.5 . .
C31A C32A C33A 102.3(9) . .
C31A C32A H32A 111.3 . .
C33A C32A H32A 111.3 . .
C31A C32A H32B 111.3 . .
C33A C32A H32B 111.3 . .
H32A C32A H32B 109.2 . .
N9A C33A C29A 111.9(8) . .
N9A C33A C32A 120.7(9) . .
C29A C33A C32A 101.7(9) . .
N9A C33A H33A 107.3 . .
C29A C33A H33A 107.3 . .
C32A C33A H33A 107.3 . .
C35A C34A N9A 112.9(8) . .
C35A C34A H34A 109.0 . .
N9A C34A H34A 109.0 . .
C35A C34A H34B 109.0 . .
N9A C34A H34B 109.0 . .
H34A C34A H34B 107.8 . .
N1A C35A C36A 122.9(11) . .
N1A C35A C34A 117.4(9) . .
C36A C35A C34A 119.7(10) . .
C1A C36A C35A 117.8(11) . .
C1A C36A H36A 121.1 . .
C35A C36A H36A 121.1 . .
N1B Yb1B N8B 78.6(3) . .
N1B Yb1B N3B 78.4(3) . .
N8B Yb1B N3B 156.9(3) . .
N1B Yb1B N7B 107.1(2) . .
N8B Yb1B N7B 63.8(2) . .
N3B Yb1B N7B 123.7(2) . .
N1B Yb1B N4B 106.2(3) . .
N8B Yb1B N4B 123.8(3) . .
N3B Yb1B N4B 63.9(2) . .
N7B Yb1B N4B 146.7(2) . .
N1B Yb1B N6B 145.2(3) . .
N8B Yb1B N6B 119.1(2) . .
N3B Yb1B N6B 80.8(2) . .
N7B Yb1B N6B 63.2(2) . .
N4B Yb1B N6B 89.0(2) . .
N1B Yb1B N5B 144.6(3) . .
N8B Yb1B N5B 81.4(3) . .
N3B Yb1B N5B 118.5(2) . .
N7B Yb1B N5B 89.4(2) . .
N4B Yb1B N5B 62.6(2) . .
N6B Yb1B N5B 70.2(2) . .
N1B Yb1B N2B 64.5(2) . .
N8B Yb1B N2B 101.5(3) . .
N3B Yb1B N2B 67.9(2) . .
N7B Yb1B N2B 65.5(2) . .
N4B Yb1B N2B 131.8(2) . .
N6B Yb1B N2B 81.9(2) . .
N5B Yb1B N2B 149.1(2) . .
N1B Yb1B N9B 64.3(3) . .
N8B Yb1B N9B 68.1(2) . .
N3B Yb1B N9B 101.8(2) . .
N7B Yb1B N9B 131.8(2) . .
N4B Yb1B N9B 65.0(2) . .
N6B Yb1B N9B 148.2(2) . .
N5B Yb1B N9B 81.2(2) . .
N2B Yb1B N9B 128.8(2) . .
C35B N1B C3B 118.3(8) . .
C35B N1B Yb1B 121.3(7) . .
C3B N1B Yb1B 120.4(6) . .
C4B N2B C5B 113.4(8) . .
C4B N2B Yb1B 107.7(6) . .
C5B N2B Yb1B 110.9(5) . .
C4B N2B H2B 108.2 . .
C5B N2B H2B 108.2 . .
Yb1B N2B H2B 108.2 . .
C10B N3B C9B 111.2(7) . .
C10B N3B Yb1B 115.3(6) . .
C9B N3B Yb1B 113.4(5) . .
C10B N3B H3B 105.3 . .
C9B N3B H3B 105.3 . .
Yb1B N3B H3B 105.3 . .
C11B N4B C15B 119.1(7) . .
C11B N4B Yb1B 121.3(6) . .
C15B N4B Yb1B 119.5(5) . .
C16B N5B C17B 107.6(8) . .
C16B N5B Yb1B 112.9(6) . .
C17B N5B Yb1B 109.3(6) . .
C16B N5B H5B 109.0 . .
C17B N5B H5B 109.0 . .
Yb1B N5B H5B 109.0 . .
C21B N6B C22B 108.2(7) . .
C21B N6B Yb1B 111.5(5) . .
C22B N6B Yb1B 112.7(5) . .
C21B N6B H6B 108.1 . .
C22B N6B H6B 108.1 . .
Yb1B N6B H6B 108.1 . .
C23B N7B C27B 117.8(7) . .
C23B N7B Yb1B 120.6(5) . .
C27B N7B Yb1B 121.6(5) . .
C28B N8B C29B 111.8(8) . .
C28B N8B Yb1B 118.3(6) . .
C29B N8B Yb1B 113.6(6) . .
C28B N8B H8B 103.7 . .
C29B N8B H8B 103.7 . .
Yb1B N8B H8B 103.7 . .
C33B N9B C34B 114.7(8) . .
C33B N9B Yb1B 111.3(5) . .
C34B N9B Yb1B 106.3(5) . .
C33B N9B H9B 108.1 . .
C34B N9B H9B 108.1 . .
Yb1B N9B H9B 108.1 . .
C2B C1B C36B 120.5(12) . .
C2B C1B H1B 119.7 . .
C36B C1B H1B 119.7 . .
C1B C2B C3B 119.4(13) . .
C1B C2B H2B1 120.3 . .
C3B C2B H2B1 120.3 . .
N1B C3B C2B 121.1(10) . .
N1B C3B C4B 116.3(9) . .
C2B C3B C4B 122.5(11) . .
N2B C4B C3B 112.1(9) . .
N2B C4B H4B1 109.2 . .
C3B C4B H4B1 109.2 . .
N2B C4B H4B2 109.2 . .
C3B C4B H4B2 109.2 . .
H4B1 C4B H4B2 107.9 . .
C9B C5B C6B 102.0(8) . .
C9B C5B N2B 113.0(7) . .
C6B C5B N2B 122.0(7) . .
C9B C5B H5B1 106.3 . .
C6B C5B H5B1 106.3 . .
N2B C5B H5B1 106.3 . .
C7B C6B C5B 105.0(8) . .
C7B C6B H6B1 110.7 . .
C5B C6B H6B1 110.7 . .
C7B C6B H6B2 110.7 . .
C5B C6B H6B2 110.7 . .
H6B1 C6B H6B2 108.8 . .
C6B C7B C8B 107.7(8) . .
C6B C7B H7B1 110.2 . .
C8B C7B H7B1 110.2 . .
C6B C7B H7B2 110.2 . .
C8B C7B H7B2 110.2 . .
H7B1 C7B H7B2 108.5 . .
C9B C8B C7B 100.0(8) . .
C9B C8B H8B1 111.8 . .
C7B C8B H8B1 111.8 . .
C9B C8B H8B2 111.8 . .
C7B C8B H8B2 111.8 . .
H8B1 C8B H8B2 109.5 . .
N3B C9B C5B 110.1(7) . .
N3B C9B C8B 115.7(7) . .
C5B C9B C8B 103.7(7) . .
N3B C9B H9B1 109.0 . .
C5B C9B H9B1 109.0 . .
C8B C9B H9B1 109.0 . .
C11B C10B N3B 111.6(7) . .
C11B C10B H10C 109.3 . .
N3B C10B H10C 109.3 . .
C11B C10B H10D 109.3 . .
N3B C10B H10D 109.3 . .
H10C C10B H10D 108.0 . .
N4B C11B C12B 120.2(8) . .
N4B C11B C10B 116.2(7) . .
C12B C11B C10B 123.2(8) . .
C13B C12B C11B 120.0(9) . .
C13B C12B H12B 120.0 . .
C11B C12B H12B 120.0 . .
C12B C13B C14B 119.5(10) . .
C12B C13B H13B 120.3 . .
C14B C13B H13B 120.3 . .
C13B C14B C15B 120.6(10) . .
C13B C14B H14B 119.7 . .
C15B C14B H14B 119.7 . .
N4B C15B C14B 120.4(8) . .
N4B C15B C16B 117.3(8) . .
C14B C15B C16B 122.3(9) . .
N5B C16B C15B 109.1(8) . .
N5B C16B H16C 109.9 . .
C15B C16B H16C 109.9 . .
N5B C16B H16D 109.9 . .
C15B C16B H16D 109.9 . .
H16C C16B H16D 108.3 . .
N5B C17B C21B 112.2(8) . .
N5B C17B C18B 117.0(8) . .
C21B C17B C18B 102.6(7) . .
N5B C17B H17B 108.2 . .
C21B C17B H17B 108.2 . .
C18B C17B H17B 108.2 . .
C19B C18B C17B 104.1(8) . .
C19B C18B H18C 110.9 . .
C17B C18B H18C 110.9 . .
C19B C18B H18D 110.9 . .
C17B C18B H18D 110.9 . .
H18C C18B H18D 109.0 . .
C18B C19B C20B 106.2(6) . .
C18B C19B H19C 110.5 . .
C20B C19B H19C 110.5 . .
C18B C19B H19D 110.5 . .
C20B C19B H19D 110.5 . .
H19C C19B H19D 108.7 . .
C21B C20B C19B 104.6(7) . .
C21B C20B H20C 110.8 . .
C19B C20B H20C 110.8 . .
C21B C20B H20D 110.8 . .
C19B C20B H20D 110.8 . .
H20C C20B H20D 108.9 . .
N6B C21B C20B 119.7(8) . .
N6B C21B C17B 111.7(7) . .
C20B C21B C17B 103.1(7) . .
N6B C21B H21B 107.2 . .
C20B C21B H21B 107.2 . .
C17B C21B H21B 107.2 . .
N6B C22B C23B 107.9(7) . .
N6B C22B H22C 110.1 . .
C23B C22B H22C 110.1 . .
N6B C22B H22D 110.1 . .
C23B C22B H22D 110.1 . .
H22C C22B H22D 108.4 . .
N7B C23B C24B 123.2(8) . .
N7B C23B C22B 116.3(7) . .
C24B C23B C22B 120.2(8) . .
C25B C24B C23B 117.7(8) . .
C25B C24B H24B 121.1 . .
C23B C24B H24B 121.1 . .
C26B C25B C24B 119.8(8) . .
C26B C25B H25B 120.1 . .
C24B C25B H25B 120.1 . .
C25B C26B C27B 119.2(8) . .
C25B C26B H26B 120.4 . .
C27B C26B H26B 120.4 . .
N7B C27B C26B 122.1(8) . .
N7B C27B C28B 116.1(7) . .
C26B C27B C28B 121.8(8) . .
N8B C28B C27B 110.8(8) . .
N8B C28B H28C 109.5 . .
C27B C28B H28C 109.5 . .
N8B C28B H28D 109.5 . .
C27B C28B H28D 109.5 . .
H28C C28B H28D 108.1 . .
N8B C29B C33B 110.0(8) . .
N8B C29B C30B 120.6(10) . .
C33B C29B C30B 100.7(9) . .
N8B C29B H29B 108.3 . .
C33B C29B H29B 108.3 . .
C30B C29B H29B 108.3 . .
C31B C30B C29B 106.2(10) . .
C31B C30B H30C 110.5 . .
C29B C30B H30C 110.5 . .
C31B C30B H30D 110.5 . .
C29B C30B H30D 110.5 . .
H30C C30B H30D 108.7 . .
C30B C31B C32B 107.1(9) . .
C30B C31B H31C 110.3 . .
C32B C31B H31C 110.3 . .
C30B C31B H31D 110.3 . .
C32B C31B H31D 110.3 . .
H31C C31B H31D 108.5 . .
C31B C32B C33B 102.2(9) . .
C31B C32B H32C 111.3 . .
C33B C32B H32C 111.3 . .
C31B C32B H32D 111.3 . .
C33B C32B H32D 111.3 . .
H32C C32B H32D 109.2 . .
N9B C33B C29B 112.2(8) . .
N9B C33B C32B 120.4(9) . .
C29B C33B C32B 101.6(9) . .
N9B C33B H33B 107.3 . .
C29B C33B H33B 107.3 . .
C32B C33B H33B 107.3 . .
C35B C34B N9B 112.3(9) . .
C35B C34B H34C 109.1 . .
N9B C34B H34C 109.1 . .
C35B C34B H34D 109.1 . .
N9B C34B H34D 109.1 . .
H34C C34B H34D 107.9 . .
N1B C35B C36B 122.8(11) . .
N1B C35B C34B 117.1(9) . .
C36B C35B C34B 120.1(10) . .
C1B C36B C35B 117.7(12) . .
C1B C36B H36B 121.2 . .
C35B C36B H36B 121.2 . .
O1 N1 O2 120.5(6) . .
O1 N1 O3 120.3(6) . .
O2 N1 O3 119.1(6) . .
O4 N2 O5 120.3(6) . .
O4 N2 O6 120.2(6) . .
O5 N2 O6 119.5(7) . .
O40 N20 O50 120.3(6) . .
O40 N20 O60 120.2(6) . .
O50 N20 O60 119.4(7) . .
O7 N3 O8 120.4(6) . .
O7 N3 O9 119.9(6) . .
O8 N3 O9 119.6(7) . .
O70 N30 O80 120.1(6) . .
O70 N30 O90 119.6(6) . .
O80 N30 O90 119.5(7) . .
O71 N31 O81 120.4(6) . 4
O71 N31 O81 120.4(6) . .
O81 N31 O81 119.2(13) 4 .
O10 N4 O11 120.2(6) . .
O10 N4 O12 119.9(6) . .
O11 N4 O12 119.4(7) . .
O100 N40 O110 120.4(6) . .
O100 N40 O120 120.1(6) . .
O110 N40 O120 119.5(7) . .
O13 N5 O14 120.6(6) . 4_655
O13 N5 O14 120.6(6) . .
O14 N5 O14 118.8(12) 4_655 .
N1S C1S C2S 179.0(19) . .
C1S C2S H2S1 109.5 . .
C1S C2S H2S2 109.5 . .
H2S1 C2S H2S2 109.5 . .
C1S C2S H2S3 109.5 . .
H2S1 C2S H2S3 109.5 . .
H2S2 C2S H2S3 109.5 . .
N2S C3S C4S 170(2) . .
C3S C4S H4S1 109.5 . .
C3S C4S H4S2 109.5 . .
H4S1 C4S H4S2 109.5 . .
C3S C4S H4S3 109.5 . .
H4S1 C4S H4S3 109.5 . .
H4S2 C4S H4S3 109.5 . .
N3S C5S C6S 171(2) . .
C5S C6S H6S1 109.5 . .
C5S C6S H6S2 109.5 . .
H6S1 C6S H6S2 109.5 . .
C5S C6S H6S3 109.5 . .
H6S1 C6S H6S3 109.5 . .
H6S2 C6S H6S3 109.5 . .
N4S C7S C8S 172(3) . .
C7S C8S H8S1 109.5 . .
C7S C8S H8S2 109.5 . .
H8S1 C8S H8S2 109.5 . .
C7S C8S H8S3 109.5 . .
H8S1 C8S H8S3 109.5 . .
H8S2 C8S H8S3 109.5 . .

loop_
_geom_bond_atom_site_label_1
_geom_bond_atom_site_label_2
_geom_bond_distance
_geom_bond_site_symmetry_2
Yb1A N1A 2.514(7) .
Yb1A N8A 2.515(7) .
Yb1A N3A 2.523(7) .
Yb1A N4A 2.540(7) .
Yb1A N7A 2.541(6) .
Yb1A N6A 2.545(5) .
Yb1A N5A 2.569(8) .
Yb1A N2A 2.657(7) .
Yb1A N9A 2.665(7) .
N1A C35A 1.326(12) .
N1A C3A 1.367(13) .
N2A C4A 1.467(10) .
N2A C5A 1.513(11) .
N2A H2A 1.0000 .
N3A C9A 1.473(11) .
N3A C10A 1.474(10) .
N3A H3A 1.0000 .
N4A C11A 1.348(10) .
N4A C15A 1.355(11) .
N5A C16A 1.449(11) .
N5A C17A 1.481(10) .
N5A H5A 1.0000 .
N6A C21A 1.463(11) .
N6A C22A 1.490(10) .
N6A H6A 1.0000 .
N7A C23A 1.344(9) .
N7A C27A 1.350(10) .
N8A C28A 1.445(12) .
N8A C29A 1.476(11) .
N8A H8A 1.0000 .
N9A C33A 1.485(12) .
N9A C34A 1.495(12) .
N9A H9A 1.0000 .
C1A C2A 1.352(19) .
C1A C36A 1.37(2) .
C1A H1A 0.9500 .
C2A C3A 1.398(14) .
C2A H2A1 0.9500 .
C3A C4A 1.481(14) .
C4A H4A1 0.9900 .
C4A H4A2 0.9900 .
C5A C9A 1.489(12) .
C5A C6A 1.509(13) .
C5A H5A1 1.0000 .
C6A C7A 1.493(15) .
C6A H6A1 0.9900 .
C6A H6A2 0.9900 .
C7A C8A 1.584(15) .
C7A H7A1 0.9900 .
C7A H7A2 0.9900 .
C8A C9A 1.561(13) .
C8A H8A1 0.9900 .
C8A H8A2 0.9900 .
C9A H9A1 1.0000 .
C10A C11A 1.473(12) .
C10A H10A 0.9900 .
C10A H10B 0.9900 .
C11A C12A 1.416(11) .
C12A C13A 1.332(15) .
C12A H12A 0.9500 .
C13A C14A 1.360(15) .
C13A H13A 0.9500 .
C14A C15A 1.383(13) .
C14A H14A 0.9500 .
C15A C16A 1.476(12) .
C16A H16A 0.9900 .
C16A H16B 0.9900 .
C17A C21A 1.516(11) .
C17A C18A 1.531(13) .
C17A H17A 1.0000 .
C18A C19A 1.528(12) .
C18A H18A 0.9900 .
C18A H18B 0.9900 .
C19A C20A 1.554(15) .
C19A H19A 0.9900 .
C19A H19B 0.9900 .
C20A C21A 1.512(11) .
C20A H20A 0.9900 .
C20A H20B 0.9900 .
C21A H21A 1.0000 .
C22A C23A 1.508(11) .
C22A H22A 0.9900 .
C22A H22B 0.9900 .
C23A C24A 1.387(10) .
C24A C25A 1.386(12) .
C24A H24A 0.9500 .
C25A C26A 1.372(13) .
C25A H25A 0.9500 .
C26A C27A 1.386(11) .
C26A H26A 0.9500 .
C27A C28A 1.498(12) .
C28A H28A 0.9900 .
C28A H28B 0.9900 .
C29A C33A 1.533(15) .
C29A C30A 1.551(14) .
C29A H29A 1.0000 .
C30A C31A 1.500(18) .
C30A H30A 0.9900 .
C30A H30B 0.9900 .
C31A C32A 1.530(19) .
C31A H31A 0.9900 .
C31A H31B 0.9900 .
C32A C33A 1.547(12) .
C32A H32A 0.9900 .
C32A H32B 0.9900 .
C33A H33A 1.0000 .
C34A C35A 1.471(16) .
C34A H34A 0.9900 .
C34A H34B 0.9900 .
C35A C36A 1.412(14) .
C36A H36A 0.9500 .
Yb1B N1B 2.512(7) .
Yb1B N8B 2.514(7) .
Yb1B N3B 2.523(7) .
Yb1B N7B 2.539(6) .
Yb1B N4B 2.541(7) .
Yb1B N6B 2.545(6) .
Yb1B N5B 2.571(9) .
Yb1B N2B 2.654(8) .
Yb1B N9B 2.666(7) .
N1B C35B 1.325(12) .
N1B C3B 1.368(13) .
N2B C4B 1.468(11) .
N2B C5B 1.514(11) .
N2B H2B 1.0000 .
N3B C10B 1.474(10) .
N3B C9B 1.475(11) .
N3B H3B 1.0000 .
N4B C11B 1.347(10) .
N4B C15B 1.356(12) .
N5B C16B 1.450(12) .
N5B C17B 1.482(10) .
N5B H5B 1.0000 .
N6B C21B 1.462(11) .
N6B C22B 1.488(10) .
N6B H6B 1.0000 .
N7B C23B 1.344(10) .
N7B C27B 1.350(10) .
N8B C28B 1.444(12) .
N8B C29B 1.475(11) .
N8B H8B 1.0000 .
N9B C33B 1.485(12) .
N9B C34B 1.499(12) .
N9B H9B 1.0000 .
C1B C2B 1.352(19) .
C1B C36B 1.37(2) .
C1B H1B 0.9500 .
C2B C3B 1.398(14) .
C2B H2B1 0.9500 .
C3B C4B 1.481(15) .
C4B H4B1 0.9900 .
C4B H4B2 0.9900 .
C5B C9B 1.490(12) .
C5B C6B 1.508(13) .
C5B H5B1 1.0000 .
C6B C7B 1.492(15) .
C6B H6B1 0.9900 .
C6B H6B2 0.9900 .
C7B C8B 1.584(15) .
C7B H7B1 0.9900 .
C7B H7B2 0.9900 .
C8B C9B 1.560(13) .
C8B H8B1 0.9900 .
C8B H8B2 0.9900 .
C9B H9B1 1.0000 .
C10B C11B 1.473(13) .
C10B H10C 0.9900 .
C10B H10D 0.9900 .
C11B C12B 1.416(11) .
C12B C13B 1.332(15) .
C12B H12B 0.9500 .
C13B C14B 1.360(15) .
C13B H13B 0.9500 .
C14B C15B 1.383(13) .
C14B H14B 0.9500 .
C15B C16B 1.476(12) .
C16B H16C 0.9900 .
C16B H16D 0.9900 .
C17B C21B 1.515(11) .
C17B C18B 1.531(13) .
C17B H17B 1.0000 .
C18B C19B 1.529(12) .
C18B H18C 0.9900 .
C18B H18D 0.9900 .
C19B C20B 1.554(15) .
C19B H19C 0.9900 .
C19B H19D 0.9900 .
C20B C21B 1.512(11) .
C20B H20C 0.9900 .
C20B H20D 0.9900 .
C21B H21B 1.0000 .
C22B C23B 1.509(11) .
C22B H22C 0.9900 .
C22B H22D 0.9900 .
C23B C24B 1.388(10) .
C24B C25B 1.386(12) .
C24B H24B 0.9500 .
C25B C26B 1.372(13) .
C25B H25B 0.9500 .
C26B C27B 1.385(11) .
C26B H26B 0.9500 .
C27B C28B 1.499(12) .
C28B H28C 0.9900 .
C28B H28D 0.9900 .
C29B C33B 1.533(15) .
C29B C30B 1.551(14) .
C29B H29B 1.0000 .
C30B C31B 1.500(18) .
C30B H30C 0.9900 .
C30B H30D 0.9900 .
C31B C32B 1.530(19) .
C31B H31C 0.9900 .
C31B H31D 0.9900 .
C32B C33B 1.548(12) .
C32B H32C 0.9900 .
C32B H32D 0.9900 .
C33B H33B 1.0000 .
C34B C35B 1.472(16) .
C34B H34C 0.9900 .
C34B H34D 0.9900 .
C35B C36B 1.411(14) .
C36B H36B 0.9500 .
N1 O1 1.232(7) .
N1 O2 1.241(7) .
N1 O3 1.245(8) .
N2 O4 1.232(7) .
N2 O5 1.240(7) .
N2 O6 1.244(8) .
N20 O40 1.232(7) .
N20 O50 1.241(7) .
N20 O60 1.245(8) .
N3 O7 1.232(7) .
N3 O8 1.240(7) .
N3 O9 1.245(8) .
N30 O70 1.233(7) .
N30 O80 1.241(7) .
N30 O90 1.245(8) .
N31 O71 1.232(7) .
N31 O81 1.240(7) 4
N31 O81 1.240(7) .
N4 O10 1.233(7) .
N4 O11 1.241(7) .
N4 O12 1.245(8) .
N40 O100 1.233(7) .
N40 O110 1.240(7) .
N40 O120 1.245(8) .
N5 O13 1.232(7) .
N5 O14 1.240(7) 4_655
N5 O14 1.240(7) .
N1S C1S 1.084(14) .
C1S C2S 1.477(16) .
C2S H2S1 0.9800 .
C2S H2S2 0.9800 .
C2S H2S3 0.9800 .
N2S C3S 1.086(14) .
C3S C4S 1.479(16) .
C4S H4S1 0.9800 .
C4S H4S2 0.9800 .
C4S H4S3 0.9800 .
N3S C5S 1.085(14) .
C5S C6S 1.479(16) .
C6S H6S1 0.9800 .
C6S H6S2 0.9800 .
C6S H6S3 0.9800 .
N4S C7S 1.085(14) .
C7S C8S 1.478(16) .
C8S H8S1 0.9800 .
C8S H8S2 0.9800 .
C8S H8S3 0.9800 .

loop_
_geom_hbond_atom_site_label_D
_geom_hbond_atom_site_label_H
_geom_hbond_atom_site_label_A
_geom_hbond_distance_DH
_geom_hbond_distance_HA
_geom_hbond_distance_DA
_geom_hbond_angle_DHA
_geom_hbond_site_symmetry_A
N2A H2A O10 1.00 2.53 3.291(15) 132.5 .
N2A H2A N40 1.00 2.51 3.215(17) 127.0 .
N2A H2A O100 1.00 2.18 2.98(2) 135.9 .
N2A H2A O110 1.00 2.31 2.95(2) 120.7 .
N3A H3A N1 1.00 2.62 3.588(11) 162.2 7_556
N3A H3A O2 1.00 2.21 3.198(12) 168.3 7_556
N3A H3A O3 1.00 2.39 3.182(11) 136.0 7_556
N5A H5A O7 1.00 1.99 2.883(16) 147.3 .
N5A H5A N30 1.00 2.61 3.588(16) 166.6 .
N5A H5A O70 1.00 2.09 2.921(18) 139.5 .
N5A H5A O90 1.00 2.59 3.57(2) 165.1 .
N6A H6A N1 1.00 2.44 3.442(10) 177.8 7_556
N6A H6A O2 1.00 2.27 3.178(11) 150.4 7_556
N6A H6A O3 1.00 2.20 3.103(10) 150.1 7_556
N8A H8A N3 1.00 2.52 3.478(16) 160.6 .
N8A H8A O7 1.00 2.08 3.06(2) 166.2 .
N8A H8A O9 1.00 2.31 3.08(2) 133.5 .
N8A H8A O70 1.00 2.64 3.60(2) 161.7 .
N8A H8A O90 1.00 2.31 3.20(2) 147.5 .
N9A H9A O13 1.00 2.44 3.092(8) 122.6 .
N9A H9A O14 1.00 2.46 3.289(18) 139.5 .
N9A H9A O140 1.00 2.48 3.250(14) 133.4 .
C8A H8A2 O9 0.99 2.53 3.45(2) 154.2 5_545
C9A H9A1 N1A 1.00 2.62 3.179(11) 115.4 .
C10A H10A O8 0.99 2.56 3.291(15) 131.1 5_545
C10A H10A O80 0.99 2.58 3.390(17) 139.5 5_545
C16A H16A O120 0.99 2.27 3.21(2) 156.5 5
C16A H16B O14 0.99 2.48 3.23(3) 132.1 .
C16A H16B O140 0.99 2.60 3.39(2) 137.5 .
C18A H18A O120 0.99 2.17 3.11(2) 159.0 5
C20A H20B O4 0.99 2.56 3.537(17) 170.2 .
C20A H20B O40 0.99 2.38 3.348(19) 166.8 .
C21A H21A N7A 1.00 2.67 3.157(10) 110.4 .
C22A H22A O6 0.99 2.58 3.387(16) 138.4 .
C22A H22A O60 0.99 2.48 3.307(18) 141.1 .
C22A H22B O10 0.99 2.52 3.290(15) 134.4 .
C24A H24A O60 0.95 2.61 3.43(2) 145.4 .
C28A H28B O9 0.99 2.39 2.95(2) 115.0 .
C29A H29A N1A 1.00 2.56 3.152(13) 117.7 .
C33A H33A O7 1.00 2.64 3.464(18) 139.3 .
C34A H34B O71 0.99 2.49 3.15(2) 123.8 5_545
C2S H2S1 O6 0.98 2.49 3.25(2) 134.5 .
C2S H2S1 O60 0.98 2.60 3.37(3) 134.8 .
C2S H2S1 O10 0.98 2.54 3.24(2) 127.7 .
C2S H2S2 O12 0.98 2.41 3.05(3) 122.7 .
C4S H4S1 O8 0.98 2.65 3.58(4) 159.2 5_445
C4S H4S1 N30 0.98 2.43 3.38(3) 162.5 5_445
C4S H4S1 O70 0.98 2.29 3.05(4) 132.7 5_445
C4S H4S1 O80 0.98 2.12 3.05(4) 158.0 5_445
C4S H4S2 N1S 0.98 2.59 3.56(3) 172.3 .
C6S H6S3 N2 0.98 2.45 3.29(3) 144.2 5
C6S H6S3 O5 0.98 1.76 2.37(3) 116.2 5
C6S H6S3 O6 0.98 2.48 3.44(3) 165.5 5
C6S H6S3 O50 0.98 2.57 3.13(3) 116.4 5
C6S H6S3 O60 0.98 2.62 3.57(3) 163.1 5
C8S H8S3 O3 0.98 2.57 3.54(4) 166.7 3_556
N2B H2B O1 1.00 2.55 3.417(13) 145.2 .
N3B H3B O4 1.00 1.93 2.896(17) 161.4 .
N5B H5B O4 1.00 2.17 3.170(15) 174.8 3_566
N5B H5B O5 1.00 2.49 3.224(16) 130.3 3_566
N5B H5B O40 1.00 2.35 3.326(19) 164.9 3_566
N5B H5B O50 1.00 2.26 3.052(19) 134.9 3_566
N6B H6B O4 1.00 2.12 3.107(15) 168.2 .
N6B H6B O5 1.00 2.57 3.279(15) 127.4 .
N8B H8B O4 1.00 2.38 3.310(18) 155.1 3_566
N8B H8B O40 1.00 2.39 3.26(2) 144.8 3_566
N9B H9B O1 1.00 2.30 3.092(13) 135.0 3_566
N9B H9B O2 1.00 2.42 3.036(11) 119.6 3_566
C9B H9B1 N1B 1.00 2.54 3.126(12) 117.1 .
C13B H13B O8 0.95 2.56 3.49(2) 166.9 .
C16B H16D O1 0.99 2.17 2.966(14) 135.9 3_566
C19B H19C N3S 0.99 2.58 3.39(2) 139.4 .
C21B H21B N4B 1.00 2.56 3.132(14) 116.0 3_566
C22B H22D O1 0.99 2.30 2.993(13) 126.5 .
C22B H22D O5 0.99 2.58 3.098(16) 112.6 .
C29B H29B N1B 1.00 2.53 3.131(15) 118.4 .
C29B H29B N1B 1.00 2.14 2.787(15) 120.6 3_566
C31B H31D O5 0.99 2.24 3.18(3) 157.9 5_455
C32B H32D O6 0.99 2.39 3.21(3) 139.0 5_455

loop_
_geom_torsion_atom_site_label_1
_geom_torsion_atom_site_label_2
_geom_torsion_atom_site_label_3
_geom_torsion_atom_site_label_4
_geom_torsion
C36A C1A C2A C3A 3(2)
C35A N1A C3A C2A -1.1(15)
Yb1A N1A C3A C2A -175.0(9)
C35A N1A C3A C4A -178.0(9)
Yb1A N1A C3A C4A 8.2(11)
C1A C2A C3A N1A -1.4(19)
C1A C2A C3A C4A 175.2(12)
C5A N2A C4A C3A -75.1(10)
Yb1A N2A C4A C3A 48.4(10)
N1A C3A C4A N2A -39.9(12)
C2A C3A C4A N2A 143.4(11)
C4A N2A C5A C9A 88.0(9)
Yb1A N2A C5A C9A -33.8(8)
C4A N2A C5A C6A -33.9(11)
Yb1A N2A C5A C6A -155.7(7)
C9A C5A C6A C7A 40.9(9)
N2A C5A C6A C7A 167.8(8)
C5A C6A C7A C8A -19.0(11)
C6A C7A C8A C9A -9.1(10)
C10A N3A C9A C5A 178.6(7)
Yb1A N3A C9A C5A -48.7(8)
C10A N3A C9A C8A 61.0(10)
Yb1A N3A C9A C8A -166.3(6)
C6A C5A C9A N3A -172.0(7)
N2A C5A C9A N3A 55.1(9)
C6A C5A C9A C8A -47.3(8)
N2A C5A C9A C8A 179.8(7)
C7A C8A C9A N3A 155.5(8)
C7A C8A C9A C5A 34.4(9)
C9A N3A C10A C11A 171.9(8)
Yb1A N3A C10A C11A 39.6(10)
C15A N4A C11A C12A 2.2(15)
Yb1A N4A C11A C12A 177.9(8)
C15A N4A C11A C10A -177.9(9)
Yb1A N4A C11A C10A -2.2(12)
N3A C10A C11A N4A -24.3(13)
N3A C10A C11A C12A 155.6(10)
N4A C11A C12A C13A -2.0(19)
C10A C11A C12A C13A 178.0(12)
C11A C12A C13A C14A 1(2)
C12A C13A C14A C15A 0(2)
C11A N4A C15A C14A -1.3(15)
Yb1A N4A C15A C14A -177.0(9)
C11A N4A C15A C16A 177.8(9)
Yb1A N4A C15A C16A 2.1(12)
C13A C14A C15A N4A 0(2)
C13A C14A C15A C16A -178.8(12)
C17A N5A C16A C15A 75.7(10)
Yb1A N5A C16A C15A -46.0(10)
N4A C15A C16A N5A 29.2(13)
C14A C15A C16A N5A -151.7(11)
C16A N5A C17A C21A -165.1(7)
Yb1A N5A C17A C21A -41.2(8)
C16A N5A C17A C18A 76.4(9)
Yb1A N5A C17A C18A -159.6(6)
N5A C17A C18A C19A 158.9(8)
C21A C17A C18A C19A 35.4(9)
C17A C18A C19A C20A -13.2(11)
C18A C19A C20A C21A -13.9(11)
C22A N6A C21A C20A 72.3(9)
Yb1A N6A C21A C20A -164.4(6)
C22A N6A C21A C17A -167.6(6)
Yb1A N6A C21A C17A -44.3(7)
C19A C20A C21A N6A 160.0(8)
C19A C20A C21A C17A 35.9(9)
N5A C17A C21A N6A 59.6(8)
C18A C17A C21A N6A -173.9(7)
N5A C17A C21A C20A -170.9(8)
C18A C17A C21A C20A -44.5(8)
C21A N6A C22A C23A 74.4(8)
Yb1A N6A C22A C23A -47.9(8)
C27A N7A C23A C24A 0.7(15)
Yb1A N7A C23A C24A -169.3(8)
C27A N7A C23A C22A 177.2(9)
Yb1A N7A C23A C22A 7.1(11)
N6A C22A C23A N7A 27.0(11)
N6A C22A C23A C24A -156.5(9)
N7A C23A C24A C25A -1.4(16)
C22A C23A C24A C25A -177.7(10)
C23A C24A C25A C26A 0.2(16)
C24A C25A C26A C27A 1.6(17)
C23A N7A C27A C26A 1.2(15)
Yb1A N7A C27A C26A 171.1(8)
C23A N7A C27A C28A -176.8(10)
Yb1A N7A C27A C28A -6.9(13)
C25A C26A C27A N7A -2.3(17)
C25A C26A C27A C28A 175.5(11)
C29A N8A C28A C27A 167.7(9)
Yb1A N8A C28A C27A 33.4(12)
N7A C27A C28A N8A -16.9(15)
C26A C27A C28A N8A 165.1(10)
C28A N8A C29A C33A 173.7(9)
Yb1A N8A C29A C33A -49.9(10)
C28A N8A C29A C30A 57.5(14)
Yb1A N8A C29A C30A -166.1(9)
N8A C29A C30A C31A 152.3(12)
C33A C29A C30A C31A 31.4(14)
C29A C30A C31A C32A -5.0(16)
C30A C31A C32A C33A -23.2(15)
C34A N9A C33A C29A 87.2(10)
Yb1A N9A C33A C29A -34.3(10)
C34A N9A C33A C32A -32.3(14)
Yb1A N9A C33A C32A -153.9(9)
N8A C29A C33A N9A 56.5(11)
C30A C29A C33A N9A -175.6(9)
N8A C29A C33A C32A -173.3(9)
C30A C29A C33A C32A -45.4(11)
C31A C32A C33A N9A 167.3(11)
C31A C32A C33A C29A 42.8(12)
C33A N9A C34A C35A -78.6(10)
Yb1A N9A C34A C35A 45.4(9)
C3A N1A C35A C36A 2.2(15)
Yb1A N1A C35A C36A 176.0(9)
C3A N1A C35A C34A -176.1(9)
Yb1A N1A C35A C34A -2.2(12)
N9A C34A C35A N1A -31.8(13)
N9A C34A C35A C36A 149.9(10)
C2A C1A C36A C35A -2(2)
N1A C35A C36A C1A -0.7(19)
C34A C35A C36A C1A 177.5(12)
C36B C1B C2B C3B 4(4)
C35B N1B C3B C2B -3(2)
Yb1B N1B C3B C2B 178.5(14)
C35B N1B C3B C4B -179.6(11)
Yb1B N1B C3B C4B 1.4(15)
C1B C2B C3B N1B -1(3)
C1B C2B C3B C4B 175.8(18)
C5B N2B C4B C3B -75.1(11)
Yb1B N2B C4B C3B 48.0(11)
N1B C3B C4B N2B -35.3(16)
C2B C3B C4B N2B 147.7(16)
C4B N2B C5B C9B 89.4(9)
Yb1B N2B C5B C9B -32.0(8)
C4B N2B C5B C6B -32.7(12)
Yb1B N2B C5B C6B -154.1(8)
C9B C5B C6B C7B 39.0(12)
N2B C5B C6B C7B 166.1(10)
C5B C6B C7B C8B -15.8(15)
C6B C7B C8B C9B -12.1(14)
C10B N3B C9B C5B 177.1(8)
Yb1B N3B C9B C5B -51.1(8)
C10B N3B C9B C8B 59.9(11)
Yb1B N3B C9B C8B -168.2(7)
C6B C5B C9B N3B -171.7(8)
N2B C5B C9B N3B 55.6(9)
C6B C5B C9B C8B -47.4(9)
N2B C5B C9B C8B 180.0(8)
C7B C8B C9B N3B 156.8(10)
C7B C8B C9B C5B 36.2(11)
C9B N3B C10B C11B 170.4(9)
Yb1B N3B C10B C11B 39.5(11)
C15B N4B C11B C12B -1.9(19)
Yb1B N4B C11B C12B 174.7(11)
C15B N4B C11B C10B -175.1(11)
Yb1B N4B C11B C10B 1.4(15)
N3B C10B C11B N4B -26.6(15)
N3B C10B C11B C12B 160.4(13)
N4B C11B C12B C13B 0(2)
C10B C11B C12B C13B 172.9(16)
C11B C12B C13B C14B 3(3)
C12B C13B C14B C15B -5(3)
C11B N4B C15B C14B 0(2)
Yb1B N4B C15B C14B -176.2(13)
C11B N4B C15B C16B -179.8(11)
Yb1B N4B C15B C16B 3.6(15)
C13B C14B C15B N4B 3(3)
C13B C14B C15B C16B -177.0(18)
C17B N5B C16B C15B 73.1(12)
Yb1B N5B C16B C15B -47.5(11)
N4B C15B C16B N5B 29.3(15)
C14B C15B C16B N5B -151.0(16)
C16B N5B C17B C21B -166.3(8)
Yb1B N5B C17B C21B -43.4(8)
C16B N5B C17B C18B 75.4(10)
Yb1B N5B C17B C18B -161.7(7)
N5B C17B C18B C19B 160.5(11)
C21B C17B C18B C19B 37.1(12)
C17B C18B C19B C20B -16.0(16)
C18B C19B C20B C21B -11.1(17)
C22B N6B C21B C20B 73.5(10)
Yb1B N6B C21B C20B -162.1(8)
C22B N6B C21B C17B -166.0(6)
Yb1B N6B C21B C17B -41.6(8)
C19B C20B C21B N6B 158.9(11)
C19B C20B C21B C17B 34.2(13)
N5B C17B C21B N6B 59.2(9)
C18B C17B C21B N6B -174.3(9)
N5B C17B C21B C20B -171.0(10)
C18B C17B C21B C20B -44.5(10)
C21B N6B C22B C23B 75.0(10)
Yb1B N6B C22B C23B -48.7(9)
C27B N7B C23B C24B -4(2)
Yb1B N7B C23B C24B 174.6(18)
C27B N7B C23B C22B -177.9(12)
Yb1B N7B C23B C22B 0.9(15)
N6B C22B C23B N7B 31.4(14)
N6B C22B C23B C24B -142.5(19)
N7B C23B C24B C25B 4(4)
C22B C23B C24B C25B 178(2)
C23B C24B C25B C26B -3(4)
C24B C25B C26B C27B 2(4)
C23B N7B C27B C26B 3(2)
Yb1B N7B C27B C26B -175.7(14)
C23B N7B C27B C28B -176.6(12)
Yb1B N7B C27B C28B 4.6(16)
C25B C26B C27B N7B -2(3)
C25B C26B C27B C28B 177.7(19)
C29B N8B C28B C27B 170.7(10)
Yb1B N8B C28B C27B 35.9(13)
N7B C27B C28B N8B -25.7(17)
C26B C27B C28B N8B 154.6(17)
C28B N8B C29B C33B 172.4(10)
Yb1B N8B C29B C33B -50.5(11)
C28B N8B C29B C30B 56.0(15)
Yb1B N8B C29B C30B -166.9(10)
N8B C29B C30B C31B 153.1(13)
C33B C29B C30B C31B 32.0(15)
C29B C30B C31B C32B -5.6(18)
C30B C31B C32B C33B -22.9(17)
C34B N9B C33B C29B 87.8(10)
Yb1B N9B C33B C29B -32.9(10)
C34B N9B C33B C32B -31.5(14)
Yb1B N9B C33B C32B -152.3(10)
N8B C29B C33B N9B 55.9(12)
C30B C29B C33B N9B -175.8(10)
N8B C29B C33B C32B -174.2(10)
C30B C29B C33B C32B -45.8(12)
C31B C32B C33B N9B 167.4(12)
C31B C32B C33B C29B 42.9(13)
C33B N9B C34B C35B -76.4(11)
Yb1B N9B C34B C35B 47.1(10)
C3B N1B C35B C36B 3(2)
Yb1B N1B C35B C36B -177.6(14)
C3B N1B C35B C34B -178.9(11)
Yb1B N1B C35B C34B 0.1(15)
N9B C34B C35B N1B -34.5(15)
N9B C34B C35B C36B 143.3(16)
C2B C1B C36B C35B -3(4)
N1B C35B C36B C1B -1(3)
C34B C35B C36B C1B -178.3(18)
